data_4111696
loop_
_publ_author_name
'Gregory J. Halder'
'Cameron J. Kepert'

_publ_contact_author
;
 Cameron J. Kepert
 School of Chemistry, F11
 University of Sydney
 NSW 2006
 Australia
;
_publ_contact_author_email c.kepert@chem.usyd.edu.au
_publ_contact_author_fax +61-2-9351-3329
_publ_contact_author_phone +61-2-9351-5741
_publ_section_title
;
 In Situ Single-Crystal X-ray Diffraction Studies of Desorption and
 Sorption in a Flexible Nanoporous Molecular Framework Material
;
_journal_name_full 'Journal of the American Chemical Society'
_journal_page_first 7891
_journal_page_last 7900
_journal_paper_doi 10.1021/ja042420k
_journal_volume 127
_journal_year 2005
_chemical_formula_moiety 'C15 H12 Co N5 O6'
_chemical_formula_sum 'C15 H12 Co N5 O6'
_chemical_formula_weight 417.23
_chemical_name_systematic
; 
 ? 
;
_space_group_IT_number 68
_symmetry_cell_setting orthorhombic
_symmetry_Int_Tables_number 68
_symmetry_space_group_name_Hall '-C 2a 2ac'
_symmetry_space_group_name_H-M 'C c c a :2'
_atom_sites_solution_hydrogens geom
_atom_sites_solution_primary direct
_atom_sites_solution_secondary difmap
_audit_creation_method SHELXL-97
_cell_angle_alpha 90.00
_cell_angle_beta 90.00
_cell_angle_gamma 90.00
_cell_formula_units_Z 8
_cell_length_a 11.905(2)
_cell_length_b 19.325(3)
_cell_length_c 17.425(3)
_cell_measurement_reflns_used 966
_cell_measurement_temperature 375(2)
_cell_measurement_theta_max 27.508
_cell_measurement_theta_min 2.325
_cell_volume 4008.9(11)
_computing_cell_refinement 'SMART (BrukerAXS, 1997)'
_computing_data_collection 'SMART (BrukerAXS, 1997)'
_computing_data_reduction 'SAINT+ (BrukerAXS, 1997)'
_computing_molecular_graphics 'XPMA/ZORTEP, WebLab Viewer 3.7'
_computing_publication_material XCIF
_computing_structure_refinement 'SHELXL-97 (Sheldrick, 1997)'
_computing_structure_solution 'SHELXS-97 (Sheldrick, 1990)'
_diffrn_ambient_temperature 375(2)
_diffrn_measured_fraction_theta_full 0.975
_diffrn_measured_fraction_theta_max 0.975
_diffrn_measurement_device_type 'Bruker SMART 1000 CCD'
_diffrn_measurement_method \w
_diffrn_radiation_monochromator graphite
_diffrn_radiation_source 'fine-focus sealed tube'
_diffrn_radiation_type MoK\a
_diffrn_radiation_wavelength 0.71073
_diffrn_reflns_av_R_equivalents 0.0315
_diffrn_reflns_av_sigmaI/netI 0.0194
_diffrn_reflns_limit_h_max 15
_diffrn_reflns_limit_h_min -15
_diffrn_reflns_limit_k_max 25
_diffrn_reflns_limit_k_min -25
_diffrn_reflns_limit_l_max 22
_diffrn_reflns_limit_l_min -22
_diffrn_reflns_number 15127
_diffrn_reflns_theta_full 27.97
_diffrn_reflns_theta_max 27.97
_diffrn_reflns_theta_min 2.32
_diffrn_standards_decay_% 0.00
_diffrn_standards_number 0
_exptl_absorpt_coefficient_mu 0.895
_exptl_absorpt_correction_T_max 0.421
_exptl_absorpt_correction_T_min 0.668
_exptl_absorpt_correction_type empirical
_exptl_absorpt_process_details 'SADABS, Bruker 1995'
_exptl_crystal_colour purple-red
_exptl_crystal_density_diffrn 1.383
_exptl_crystal_description block-shaped
_exptl_crystal_F_000 1696
_exptl_crystal_size_max 0.50
_exptl_crystal_size_mid 0.50
_exptl_crystal_size_min 0.45
_refine_diff_density_max 0.468
_refine_diff_density_min -0.346
_refine_diff_density_rms 0.054
_refine_ls_extinction_method none
_refine_ls_goodness_of_fit_ref 1.046
_refine_ls_hydrogen_treatment constr
_refine_ls_matrix_type full
_refine_ls_number_parameters 128
_refine_ls_number_reflns 2363
_refine_ls_number_restraints 6
_refine_ls_restrained_S_all 1.063
_refine_ls_R_factor_all 0.0521
_refine_ls_R_factor_gt 0.0448
_refine_ls_shift/su_max 0.000
_refine_ls_shift/su_mean 0.000
_refine_ls_structure_factor_coef Fsqd
_refine_ls_weighting_details 'calc w=1/[\s^2^(Fo^2^)+(0.0570P)^2^+5.5015P] where P=(Fo^2^+2Fc^2^)/3'
_refine_ls_weighting_scheme calc
_refine_ls_wR_factor_gt 0.1212
_refine_ls_wR_factor_ref 0.1287
_reflns_number_gt 2001
_reflns_number_total 2363
_reflns_threshold_expression >2sigma(I)
_cod_data_source_file ja042420ksi20041217_014919.cif
_cod_data_source_block 1
_cod_original_cell_volume 4009.1(12)
_cod_original_sg_symbol_Hall '-C 2b 2bc'
_cod_original_sg_symbol_H-M 'C c c a'
_cod_database_code 4111696

loop_
_symmetry_equiv_pos_as_xyz
'x, y, z'
'-x+1/2, -y, z'
'-x, y, -z+1/2'
'x+1/2, -y, -z+1/2'
'x+1/2, y+1/2, z'
'-x+1, -y+1/2, z'
'-x+1/2, y+1/2, -z+1/2'
'x+1, -y+1/2, -z+1/2'
'-x, -y, -z'
'x-1/2, y, -z'
'x, -y, z-1/2'
'-x-1/2, y, z-1/2'
'-x+1/2, -y+1/2, -z'
'x, y+1/2, -z'
'x+1/2, -y+1/2, z-1/2'
'-x, y+1/2, z-1/2'

loop_
_atom_site_label
_atom_site_type_symbol
_atom_site_fract_x
_atom_site_fract_y
_atom_site_fract_z
_atom_site_U_iso_or_equiv
_atom_site_adp_type
_atom_site_occupancy
_atom_site_symmetry_multiplicity
_atom_site_calc_flag
_atom_site_refinement_flags
_atom_site_disorder_assembly
_atom_site_disorder_group
Co1 Co 0.0000 0.2500 0.07673(2) 0.0526(2) Uani 1 2 d S . .
N1 N 0.0912(2) 0.15479(11) 0.08101(11) 0.0595(6) Uani 1 1 d . A .
C1 C 0.1389(2) 0.13306(13) 0.14542(14) 0.0590(7) Uani 1 1 d . . .
H1 H 0.1300 0.1597 0.1895 0.071 Uiso 1 1 calc R B .
C2 C 0.2011(2) 0.07294(13) 0.15046(14) 0.0606(7) Uani 1 1 d . A .
H2 H 0.2332 0.0601 0.1970 0.073 Uiso 1 1 calc R . .
C3 C 0.2157(2) 0.03209(12) 0.08664(14) 0.0546(6) Uani 1 1 d . . .
C4A C 0.1864(5) 0.0617(3) 0.0167(3) 0.0477(8) Uiso 0.470(6) 1 d P A 1
H4A H 0.2077 0.0409 -0.0291 0.057 Uiso 0.470(6) 1 calc PR A 1
C5A C 0.1256(5) 0.1223(3) 0.0161(3) 0.0489(8) Uiso 0.470(6) 1 d P A 1
H5A H 0.1072 0.1418 -0.0311 0.059 Uiso 0.470(6) 1 calc PR A 1
C4B C 0.1442(5) 0.0466(3) 0.0229(3) 0.0477(8) Uiso 0.530(6) 1 d P A 2
H4B H 0.1392 0.0156 -0.0179 0.057 Uiso 0.530(6) 1 calc PR A 2
C5B C 0.0829(5) 0.1066(3) 0.0224(3) 0.0489(8) Uiso 0.530(6) 1 d P A 2
H5B H 0.0345 0.1153 -0.0184 0.059 Uiso 0.530(6) 1 calc PR A 2
N2 N 0.0000 0.2500 -0.04710(17) 0.0509(7) Uani 1 2 d S . .
C6 C 0.0897(3) 0.26959(19) -0.08722(15) 0.0683(8) Uani 1 1 d . . .
H6 H 0.1533 0.2838 -0.0606 0.082 Uiso 1 1 calc R B .
C7 C 0.0930(2) 0.26988(19) -0.16635(15) 0.0694(8) Uani 1 1 d . B .
H7 H 0.1580 0.2835 -0.1918 0.083 Uiso 1 1 calc R . .
C8 C 0.0000 0.2500 -0.20749(19) 0.0488(7) Uani 1 2 d S . .
N4 N -0.1665(3) 0.17255(18) 0.13493(17) 0.0848(9) Uani 1 1 d D . .
O3 O -0.2358(3) 0.13424(19) 0.16330(16) 0.1248(12) Uani 1 1 d . B .
O1A O -0.1586(3) 0.1853(2) 0.06590(15) 0.0958(12) Uani 0.881(6) 1 d PD B 3
O2A O -0.0987(3) 0.20599(14) 0.17637(17) 0.0814(9) Uani 0.881(6) 1 d PD B 3
O1B O -0.145(2) 0.1405(16) 0.0698(12) 0.100 Uiso 0.119(6) 1 d PD B 4
O2B O -0.111(2) 0.2229(10) 0.1255(18) 0.100 Uiso 0.119(6) 1 d PD B 4

loop_
_atom_site_aniso_label
_atom_site_aniso_U_11
_atom_site_aniso_U_22
_atom_site_aniso_U_33
_atom_site_aniso_U_23
_atom_site_aniso_U_13
_atom_site_aniso_U_12
Co1 0.0728(4) 0.0474(3) 0.0377(3) 0.000 0.000 0.0314(2)
N1 0.0824(16) 0.0491(11) 0.0472(11) -0.0051(8) -0.0081(10) 0.0353(11)
C1 0.0825(18) 0.0488(13) 0.0455(12) -0.0090(10) -0.0075(12) 0.0285(12)
C2 0.0831(18) 0.0525(13) 0.0462(12) -0.0021(10) -0.0103(12) 0.0306(13)
C3 0.0705(16) 0.0443(12) 0.0489(13) 0.0003(9) -0.0004(11) 0.0265(12)
N2 0.0583(17) 0.0570(16) 0.0373(14) 0.000 0.000 0.0259(13)
C6 0.0578(15) 0.104(2) 0.0430(13) -0.0112(14) -0.0041(12) 0.0016(16)
C7 0.0553(15) 0.111(2) 0.0420(13) -0.0075(14) 0.0026(11) -0.0089(16)
C8 0.0508(18) 0.0593(19) 0.0363(17) 0.000 0.000 0.0073(14)
N4 0.0879(19) 0.103(2) 0.0632(16) 0.0321(16) 0.0045(15) 0.0201(18)
O3 0.133(3) 0.147(3) 0.094(2) 0.0427(18) 0.0123(18) -0.037(2)
O1A 0.096(2) 0.133(3) 0.0584(15) 0.0314(16) -0.0002(13) 0.010(2)
O2A 0.110(2) 0.0688(16) 0.0650(18) 0.0012(12) 0.0043(15) 0.0133(14)

loop_
_atom_type_symbol
_atom_type_description
_atom_type_scat_dispersion_real
_atom_type_scat_dispersion_imag
_atom_type_scat_source
C C 0.0033 0.0016 'International Tables Vol C Tables 4.2.6.8 and 6.1.1.4'
H H 0.0000 0.0000 'International Tables Vol C Tables 4.2.6.8 and 6.1.1.4'
N N 0.0061 0.0033 'International Tables Vol C Tables 4.2.6.8 and 6.1.1.4'
O O 0.0106 0.0060 'International Tables Vol C Tables 4.2.6.8 and 6.1.1.4'
Co Co 0.3494 0.9721 'International Tables Vol C Tables 4.2.6.8 and 6.1.1.4'

loop_
_geom_angle_atom_site_label_1
_geom_angle_atom_site_label_2
_geom_angle_atom_site_label_3
_geom_angle
_geom_angle_site_symmetry_1
_geom_angle_site_symmetry_3
O2B Co1 O2B 118(2) 6_455 .
O2B Co1 N1 96.5(8) 6_455 6_455
O2B Co1 N1 81.4(8) . 6_455
O2B Co1 N1 81.4(8) 6_455 .
O2B Co1 N1 96.5(8) . .
N1 Co1 N1 176.00(11) 6_455 .
O2B Co1 N2 121.0(11) 6_455 .
O2B Co1 N2 121.0(11) . .
N1 Co1 N2 92.00(5) 6_455 .
N1 Co1 N2 92.00(5) . .
N1 Co1 O2A 85.02(9) 6_455 6_455
N1 Co1 O2A 91.90(9) . 6_455
N2 Co1 O2A 140.13(8) . 6_455
N1 Co1 O2A 91.90(9) 6_455 .
N1 Co1 O2A 85.02(9) . .
N2 Co1 O2A 140.13(8) . .
O2A Co1 O2A 79.74(16) 6_455 .
N1 Co1 O1A 87.19(13) 6_455 6_455
N1 Co1 O1A 93.15(13) . 6_455
N2 Co1 O1A 85.24(7) . 6_455
O2A Co1 O1A 54.93(10) 6_455 6_455
O2A Co1 O1A 134.59(11) . 6_455
N1 Co1 O1A 93.15(13) 6_455 .
N1 Co1 O1A 87.19(13) . .
N2 Co1 O1A 85.24(7) . .
O2A Co1 O1A 134.59(11) 6_455 .
O2A Co1 O1A 54.93(10) . .
O1A Co1 O1A 170.48(13) 6_455 .
C1 N1 C5A 115.4(3) . .
C1 N1 C5B 116.2(3) . .
C1 N1 Co1 121.31(15) . .
C5A N1 Co1 121.5(3) . .
C5B N1 Co1 121.1(2) . .
N1 C1 C2 123.4(2) . .
N1 C1 H1 118.3 . .
C2 C1 H1 118.3 . .
C3 C2 C1 119.9(2) . .
C3 C2 H2 120.0 . .
C1 C2 H2 120.0 . .
C2 C3 C4A 116.1(3) . .
C2 C3 C4B 116.2(3) . .
C2 C3 C3 123.27(16) . 2
C4A C3 C3 118.8(2) . 2
C4B C3 C3 119.5(2) . 2
C5A C4A C3 119.3(5) . .
C5A C4A H4A 120.3 . .
C3 C4A H4A 120.3 . .
N1 C5A C4A 123.1(5) . .
N1 C5A H5A 118.5 . .
C4A C5A H5A 118.5 . .
C5B C4B C3 119.2(4) . .
C5B C4B H4B 120.4 . .
C3 C4B H4B 120.4 . .
C4B C5B N1 121.8(4) . .
C4B C5B H5B 119.1 . .
N1 C5B H5B 119.1 . .
C6 N2 C6 116.7(3) 6_455 .
C6 N2 Co1 121.67(16) 6_455 .
C6 N2 Co1 121.67(16) . .
N2 C6 C7 123.3(3) . .
N2 C6 H6 118.4 . .
C7 C6 H6 118.4 . .
C8 C7 C6 119.8(3) . .
C8 C7 H7 120.1 . .
C6 C7 H7 120.1 . .
C7 C8 C7 117.1(3) . 6_455
C7 C8 C8 121.45(16) . 3_554
C7 C8 C8 121.45(16) 6_455 3_554
O2B N4 O3 159.2(14) . .
O3 N4 O1A 124.9(4) . .
O3 N4 O2A 120.9(3) . .
O1A N4 O2A 114.1(3) . .
O2B N4 O1B 99.0(18) . .
O3 N4 O1B 101.3(14) . .
N4 O1A Co1 95.3(3) . .
N4 O2A Co1 94.9(2) . .
N4 O2B Co1 141(2) . .

loop_
_geom_bond_atom_site_label_1
_geom_bond_atom_site_label_2
_geom_bond_distance
_geom_bond_site_symmetry_2
Co1 O2B 1.65(2) 6_455
Co1 O2B 1.65(2) .
Co1 N1 2.1374(19) 6_455
Co1 N1 2.1374(19) .
Co1 N2 2.158(3) .
Co1 O2A 2.262(3) 6_455
Co1 O2A 2.262(3) .
Co1 O1A 2.273(4) 6_455
Co1 O1A 2.273(4) .
N1 C1 1.326(3) .
N1 C5A 1.358(6) .
N1 C5B 1.385(5) .
C1 C2 1.381(3) .
C1 H1 0.9300 .
C2 C3 1.375(3) .
C2 H2 0.9300 .
C3 C4A 1.391(6) .
C3 C4B 1.427(5) .
C3 C3 1.486(4) 2
C4A C5A 1.375(7) .
C4A H4A 0.9300 .
C5A H5A 0.9300 .
C4B C5B 1.371(6) .
C4B H4B 0.9300 .
C5B H5B 0.9300 .
N2 C6 1.332(3) 6_455
N2 C6 1.332(3) .
C6 C7 1.379(4) .
C6 H6 0.9300 .
C7 C8 1.374(3) .
C7 H7 0.9300 .
C8 C7 1.374(3) 6_455
C8 C8 1.481(6) 3_554
N4 O2B 1.191(15) .
N4 O3 1.214(4) .
N4 O1A 1.231(3) .
N4 O2A 1.262(4) .
N4 O1B 1.317(15) .

loop_
_geom_torsion_atom_site_label_1
_geom_torsion_atom_site_label_2
_geom_torsion_atom_site_label_3
_geom_torsion_atom_site_label_4
_geom_torsion
_geom_torsion_site_symmetry_3
_geom_torsion_site_symmetry_4
C1 N1 N1 C1 -27.6(5) 6_455 6_455
C2 C3 C3 C2 29.2(7) 2 2
C7 C8 C8 C7 38.3(4) 3_554 8_454
